data_4024527
loop_
_publ_author_name
'Andreas A. Grauer'
'Chiara Cabrele'
'Manfred Zabel'
'Burkhard K\"onig'

_publ_section_title
;
Stable Right- and Left-Handed Peptide Helices containing
C\a-Tetrasubstituted \a-Amino Acids
;
_journal_name_full 'Journal of Organic Chemistry'
_journal_page_first 3718
_journal_page_last 3726
_journal_paper_doi 10.1021/jo900222g
_journal_volume 74
_journal_year 2009
_chemical_compound_source 'see text'
_chemical_formula_moiety 'C22 H31 Br N2 O6'
_chemical_formula_sum 'C22 H31 Br N2 O6'
_chemical_formula_weight 499.39
_space_group_IT_number 19
_symmetry_cell_setting orthorhombic
_symmetry_Int_Tables_number 19
_symmetry_space_group_name_Hall 'P 2ac 2ab'
_symmetry_space_group_name_H-M 'P 21 21 21'
_atom_sites_solution_hydrogens geom
_atom_sites_solution_primary direct
_atom_sites_solution_secondary difmap
_audit_creation_date 'Dec 04 13:50:20 2007'
_audit_creation_method 'PLATON <TABLE ACC> option'
_cell_angle_alpha 90
_cell_angle_beta 90
_cell_angle_gamma 90
_cell_formula_units_Z 4
_cell_length_a 6.1755(3)
_cell_length_b 12.6779(6)
_cell_length_c 30.4159(11)
_cell_measurement_reflns_used 3011
_cell_measurement_temperature 123
_cell_measurement_theta_max 62.0573
_cell_measurement_theta_min 3.4859
_cell_volume 2381.33(18)
_computing_cell_refinement
;
CrysAlis RED, Oxford Diffraction Ltd.,
Version 1.171.32.5 (release 08-05-2007 CrysAlis171 .NET)
;
_computing_data_collection
;
CrysAlis CCD, Oxford Diffraction Ltd.,
Version 1.171.31.8 (release 12-05-2006 CrysAlis171 .NET)
;
_computing_data_reduction
;
CrysAlis RED, Oxford Diffraction Ltd.,
Version 1.171.32.5 (release 08-05-2007 CrysAlis171 .NET)
;
_computing_molecular_graphics 'PLATON (Spek, 1990)'
_computing_publication_material 'PLATON (Spek, 2003)'
_computing_structure_refinement 'SHELXL-97 (Sheldrick, 1997)'
_computing_structure_solution 'SIR-97 (Altomare, 1999)'
_diffrn_ambient_temperature 123
_diffrn_detector_area_resol_mean 10.5431
_diffrn_measured_fraction_theta_full 0.969
_diffrn_measured_fraction_theta_max 0.969
_diffrn_measurement_details
;
  1 omega  -25.00   32.00   1.0000    2.6000
omega____ theta____ kappa____ phi______ omega'___ theta'___ frames
    -       -1.2571  -75.0000    0.0000    0.0000    0.0000 57

  2 omega  -41.00    1.00   1.0000    2.6000
omega____ theta____ kappa____ phi______ omega'___ theta'___ frames
    -        2.5071  102.0000 -122.0000    0.0000    0.0000 42

  3 omega  -72.00  -19.00   1.0000    2.6000
omega____ theta____ kappa____ phi______ omega'___ theta'___ frames
    -        2.5071  -45.0000  120.0000    0.0000    0.0000 53

  4 omega -115.00  -58.00   1.0000   22.0000
omega____ theta____ kappa____ phi______ omega'___ theta'___ frames
    -      -83.1433   75.0000    0.0000    0.0000    0.0000 57

  5 omega -107.00  -54.00   1.0000   22.0000
omega____ theta____ kappa____ phi______ omega'___ theta'___ frames
    -      -83.1433  -54.0000   49.0000    0.0000    0.0000 53

  6 omega  -61.00   -8.00   1.0000   22.0000
omega____ theta____ kappa____ phi______ omega'___ theta'___ frames
    -      -83.1433   45.0000  240.0000    0.0000    0.0000 53

  7 omega -107.00  -53.00   1.0000   22.0000
omega____ theta____ kappa____ phi______ omega'___ theta'___ frames
    -      -83.1433  -61.0000  355.0000    0.0000    0.0000 54

  8 omega -112.00  -59.00   1.0000   22.0000
omega____ theta____ kappa____ phi______ omega'___ theta'___ frames
    -      -83.1433   57.0000  146.0000    0.0000    0.0000 53

  9 omega    3.00   47.00   1.0000   22.0000
omega____ theta____ kappa____ phi______ omega'___ theta'___ frames
    -       84.3933 -102.0000  133.0000    0.0000    0.0000 44

 10 omega  107.00  142.00   1.0000   22.0000
omega____ theta____ kappa____ phi______ omega'___ theta'___ frames
    -       84.3933   45.0000  240.0000    0.0000    0.0000 35

 11 omega  106.00  159.00   1.0000   22.0000
omega____ theta____ kappa____ phi______ omega'___ theta'___ frames
    -       84.3933   45.0000  120.0000    0.0000    0.0000 53

 12 omega  105.00  162.00   1.0000   22.0000
omega____ theta____ kappa____ phi______ omega'___ theta'___ frames
    -       84.3933   75.0000    0.0000    0.0000    0.0000 57

;
_diffrn_measurement_device_type 'Oxford Diffraction Gemini Ultra'
_diffrn_measurement_method omega-scan
_diffrn_radiation_monochromator graphite
_diffrn_radiation_probe x-ray
_diffrn_radiation_source 'Enhance (Cu) X-ray Source'
_diffrn_radiation_type CuK\a
_diffrn_radiation_wavelength 1.54184
_diffrn_reflns_av_R_equivalents 0.0616
_diffrn_reflns_av_sigmaI/netI 0.0886
_diffrn_reflns_limit_h_max 6
_diffrn_reflns_limit_h_min -7
_diffrn_reflns_limit_k_max 14
_diffrn_reflns_limit_k_min -14
_diffrn_reflns_limit_l_max 34
_diffrn_reflns_limit_l_min -31
_diffrn_reflns_number 7259
_diffrn_reflns_reduction_process
;
;
_diffrn_reflns_theta_full 62.35
_diffrn_reflns_theta_max 62.35
_diffrn_reflns_theta_min 3.78
_diffrn_standards_decay_% 0
_diffrn_standards_number 0
_exptl_absorpt_coefficient_mu 2.682
_exptl_absorpt_correction_T_max 1.00000
_exptl_absorpt_correction_T_min 0.50429
_exptl_absorpt_correction_type multi-scan
_exptl_absorpt_process_details
;
CrysAlis RED, Oxford Diffraction Ltd.,
Version 1.171.32.5 (release 08-05-2007 CrysAlis171 .NET)
Empirical absorption correction using spherical harmonics,
 implemented in SCALE3 ABSPACK scaling algorithm.
;
_exptl_crystal_colour colourless
_exptl_crystal_density_diffrn 1.393
_exptl_crystal_density_method 'Not Measured'
_exptl_crystal_description needle
_exptl_crystal_F_000 1040
_exptl_crystal_size_max 0.480
_exptl_crystal_size_mid 0.040
_exptl_crystal_size_min 0.030
_refine_diff_density_max 1.556
_refine_diff_density_min -0.793
_refine_diff_density_rms 0.110
_refine_ls_abs_structure_details 'Flack H.D. (1983), Acta Cryst. A39, 876-881'
_refine_ls_abs_structure_Flack -0.05(4)
_refine_ls_extinction_method none
_refine_ls_goodness_of_fit_ref 1.005
_refine_ls_hydrogen_treatment mixed
_refine_ls_matrix_type full
_refine_ls_number_parameters 286
_refine_ls_number_reflns 3553
_refine_ls_number_restraints 0
_refine_ls_restrained_S_all 1.005
_refine_ls_R_factor_all 0.1000
_refine_ls_R_factor_gt 0.0708
_refine_ls_shift/su_max 0.000
_refine_ls_shift/su_mean 0.000
_refine_ls_structure_factor_coef Fsqd
_refine_ls_weighting_details 'calc w=1/[\s^2^(Fo^2^)+(0.1202P)^2^]         where P=(Fo^2^+2Fc^2^)/3'
_refine_ls_weighting_scheme calc
_refine_ls_wR_factor_gt 0.1764
_refine_ls_wR_factor_ref 0.1928
_reflns_number_gt 2402
_reflns_number_total 3553
_reflns_threshold_expression I>2\s(I)
_cod_data_source_file jo900222g_si_002.cif
_cod_data_source_block g250
_cod_depositor_comments
;
The following automatic conversions were performed:
'_symmetry_cell_setting' value 'Orthorhombic' changed to 'orthorhombic'
according to '/home/saulius/struct/CIF-dictionaries/cif_core.dic'
dictionary named 'cif_core.dic' version 2.4.1 from 2010-06-29.

Automatic conversion script
Id: cif_fix_enum 1527 2010-12-29 10:47:43Z saulius 
;
_cod_database_code 4024527

loop_
_symmetry_equiv_pos_site_id
_symmetry_equiv_pos_as_xyz
1 x,y,z
2 1/2-x,-y,1/2+z
3 1/2+x,1/2-y,-z
4 -x,1/2+y,1/2-z

loop_
_atom_site_aniso_label
_atom_site_aniso_U_11
_atom_site_aniso_U_22
_atom_site_aniso_U_33
_atom_site_aniso_U_23
_atom_site_aniso_U_13
_atom_site_aniso_U_12
Br1 0.1227(10) 0.0462(6) 0.0235(5) -0.0095(4) 0.0053(6) -0.0101(7)
O1 0.063(4) 0.028(3) 0.025(3) -0.001(2) -0.003(3) 0.006(3)
O2 0.037(3) 0.043(4) 0.024(3) 0.004(2) 0.000(3) 0.002(3)
O3 0.056(4) 0.055(4) 0.031(3) 0.008(3) -0.006(3) -0.015(4)
O4 0.046(4) 0.037(4) 0.037(3) 0.008(2) -0.001(3) -0.005(3)
O5 0.055(4) 0.072(5) 0.039(3) 0.019(3) 0.019(3) 0.028(4)
O6 0.041(3) 0.063(4) 0.022(3) 0.013(2) 0.004(3) 0.000(4)
N1 0.031(3) 0.037(4) 0.025(3) 0.000(3) 0.004(3) -0.004(4)
N2 0.029(3) 0.042(4) 0.015(3) 0.005(3) -0.003(3) 0.000(3)
C1 0.025(4) 0.040(5) 0.023(4) 0.002(3) 0.002(4) 0.004(4)
C2 0.035(5) 0.046(5) 0.016(4) -0.008(3) 0.002(3) -0.001(4)
C3 0.101(8) 0.040(5) 0.029(5) -0.002(4) 0.002(5) 0.012(6)
C4 0.037(4) 0.033(4) 0.022(4) 0.003(3) -0.001(3) -0.005(4)
C5 0.033(5) 0.032(4) 0.023(4) 0.008(3) 0.007(4) -0.002(4)
C6 0.034(4) 0.045(5) 0.026(5) 0.007(4) -0.001(4) -0.003(4)
C7 0.048(5) 0.032(6) 0.038(5) 0.007(4) 0.015(4) 0.003(4)
C8 0.066(6) 0.030(5) 0.023(4) -0.001(3) 0.005(5) -0.003(5)
C9 0.063(6) 0.038(5) 0.021(4) 0.009(3) -0.008(4) -0.002(5)
C10 0.039(5) 0.028(4) 0.029(4) 0.003(3) -0.002(4) 0.004(4)
C11 0.037(5) 0.043(5) 0.007(4) -0.003(3) 0.003(3) -0.005(4)
C12 0.032(4) 0.034(5) 0.031(5) -0.002(4) 0.002(4) -0.006(4)
C13 0.035(5) 0.040(5) 0.025(5) -0.006(4) 0.003(4) -0.010(5)
C14 0.040(6) 0.057(7) 0.082(8) 0.015(5) -0.009(5) 0.010(5)
C15 0.042(5) 0.042(5) 0.029(5) 0.003(4) -0.003(4) -0.004(5)
C16 0.060(6) 0.041(5) 0.034(5) -0.004(4) 0.005(4) -0.003(5)
C17 0.046(5) 0.062(6) 0.025(4) 0.003(4) -0.006(4) -0.002(5)
C18 0.016(4) 0.042(5) 0.042(5) 0.001(4) -0.003(4) 0.000(4)
C19 0.048(5) 0.064(6) 0.018(4) 0.005(4) -0.007(4) 0.004(5)
C20 0.069(8) 0.191(18) 0.21(2) 0.172(17) -0.036(11) -0.041(11)
C21 0.047(6) 0.176(15) 0.064(8) 0.081(9) -0.008(6) -0.012(8)
C22 0.46(4) 0.129(15) 0.066(9) -0.059(9) -0.133(17) 0.16(2)

loop_
_atom_site_label
_atom_site_type_symbol
_atom_site_thermal_displace_type
_atom_site_fract_x
_atom_site_fract_y
_atom_site_fract_z
_atom_site_occupancy
_atom_site_U_iso_or_equiv
_atom_site_calc_flag
_atom_site_refinement_flags
Br1 Br Uani 0.0635(2) -0.02569(8) -0.08361(3) 1.000 0.0641(4) . .
O1 O Uani 0.0338(9) 0.3150(4) 0.08846(16) 1.000 0.0387(19) . .
O2 O Uani -0.3011(9) 0.1264(5) 0.11832(18) 1.000 0.0347(19) . .
O3 O Uani -0.3124(11) -0.2640(5) 0.14488(18) 1.000 0.047(2) . .
O4 O Uani 0.0287(10) -0.2049(4) 0.14019(18) 1.000 0.040(2) . .
O5 O Uani 0.0935(11) 0.0726(5) 0.2171(2) 1.000 0.055(2) . .
O6 O Uani 0.4314(10) 0.0147(5) 0.20230(15) 1.000 0.0420(19) . .
N1 N Uani -0.0735(12) -0.0148(5) 0.12123(19) 1.000 0.0310(19) . .
N2 N Uani 0.2561(11) 0.1047(6) 0.1514(2) 1.000 0.0287(19) . .
C1 C Uani 0.0750(12) 0.1637(6) 0.1334(2) 1.000 0.029(3) . .
C2 C Uani 0.0006(13) 0.2580(6) 0.1616(2) 1.000 0.032(3) . .
C3 C Uani 0.034(2) 0.3523(7) 0.1333(3) 1.000 0.057(4) . .
C4 C Uani 0.1516(13) 0.2190(6) 0.0903(2) 1.000 0.031(2) . .
C5 C Uani 0.1250(12) 0.1606(6) 0.0469(2) 1.000 0.029(3) . .
C6 C Uani 0.2966(14) 0.1035(7) 0.0311(3) 1.000 0.035(3) . .
C7 C Uani 0.2814(15) 0.0488(7) -0.0078(3) 1.000 0.039(3) . .
C8 C Uani 0.0872(16) 0.0516(6) -0.0304(2) 1.000 0.040(3) . .
C9 C Uani -0.0885(17) 0.1084(6) -0.0149(2) 1.000 0.041(3) . .
C10 C Uani -0.0675(15) 0.1650(6) 0.0241(2) 1.000 0.032(3) . .
C11 C Uani -0.1192(13) 0.0910(7) 0.1236(2) 1.000 0.029(3) . .
C12 C Uani -0.2470(13) -0.0929(7) 0.1158(3) 1.000 0.032(3) . .
C13 C Uani -0.1853(14) -0.1953(7) 0.1361(3) 1.000 0.033(3) . .
C14 C Uani 0.1077(15) -0.3065(8) 0.1569(4) 1.000 0.060(4) . .
C15 C Uani -0.3087(14) -0.1063(7) 0.0670(3) 1.000 0.038(3) . .
C16 C Uani -0.1378(15) -0.1616(7) 0.0397(3) 1.000 0.045(3) . .
C17 C Uani -0.5304(15) -0.1588(8) 0.0628(3) 1.000 0.044(3) . .
C18 C Uani 0.2459(12) 0.0651(7) 0.1938(3) 1.000 0.033(3) . .
C19 C Uani 0.4698(14) -0.0333(8) 0.2456(2) 1.000 0.043(3) . .
C20 C Uani 0.305(2) -0.1118(14) 0.2545(6) 1.000 0.157(9) . .
C21 C Uani 0.6868(16) -0.0868(12) 0.2402(4) 1.000 0.096(6) . .
C22 C Uani 0.484(5) 0.0515(13) 0.2784(4) 1.000 0.218(15) . .
H1N H Uiso 0.074(14) -0.024(7) 0.121(2) 1.000 0.0370 . .
H2A H Uiso -0.15390 0.25070 0.16970 1.000 0.0390 calc R
H2B H Uiso 0.08810 0.26330 0.18880 1.000 0.0390 calc R
H2N H Uiso 0.379(14) 0.103(7) 0.145(3) 1.000 0.0350 . .
H3A H Uiso -0.08420 0.40400 0.13780 1.000 0.0680 calc R
H3B H Uiso 0.17350 0.38670 0.14030 1.000 0.0680 calc R
H4 H Uiso 0.30840 0.23690 0.09380 1.000 0.0370 calc R
H6 H Uiso 0.42810 0.10160 0.04730 1.000 0.0420 calc R
H7 H Uiso 0.40130 0.01010 -0.01890 1.000 0.0470 calc R
H9 H Uiso -0.22140 0.10870 -0.03060 1.000 0.0490 calc R
H10 H Uiso -0.18460 0.20620 0.03490 1.000 0.0380 calc R
H12 H Uiso -0.37750 -0.06600 0.13170 1.000 0.0390 calc R
H14A H Uiso 0.05930 -0.36330 0.13740 1.000 0.0720 calc R
H14B H Uiso 0.05030 -0.31850 0.18650 1.000 0.0720 calc R
H14C H Uiso 0.26630 -0.30570 0.15800 1.000 0.0720 calc R
H15 H Uiso -0.32400 -0.03360 0.05460 1.000 0.0450 calc R
H16A H Uiso -0.11260 -0.23250 0.05160 1.000 0.0540 calc R
H16B H Uiso -0.00270 -0.12120 0.04070 1.000 0.0540 calc R
H16C H Uiso -0.18750 -0.16710 0.00920 1.000 0.0540 calc R
H17A H Uiso -0.63990 -0.11500 0.07730 1.000 0.0530 calc R
H17B H Uiso -0.52630 -0.22850 0.07670 1.000 0.0530 calc R
H17C H Uiso -0.56700 -0.16670 0.03160 1.000 0.0530 calc R
H20A H Uiso 0.34420 -0.15190 0.28080 1.000 0.1880 calc R
H20B H Uiso 0.29340 -0.15990 0.22930 1.000 0.1880 calc R
H20C H Uiso 0.16540 -0.07680 0.25920 1.000 0.1880 calc R
H21A H Uiso 0.68220 -0.13370 0.21470 1.000 0.1150 calc R
H21B H Uiso 0.71960 -0.12800 0.26670 1.000 0.1150 calc R
H21C H Uiso 0.79940 -0.03330 0.23590 1.000 0.1150 calc R
H22A H Uiso 0.51240 0.02090 0.30740 1.000 0.2610 calc R
H22B H Uiso 0.34670 0.09040 0.27920 1.000 0.2610 calc R
H22C H Uiso 0.60160 0.09970 0.27050 1.000 0.2610 calc R

loop_
_atom_type_symbol
_atom_type_description
_atom_type_scat_dispersion_real
_atom_type_scat_dispersion_imag
_atom_type_scat_source
O O 0.0492 0.0322 'International Tables Vol C Tables 4.2.6.8 and 6.1.1.4'
N N 0.0311 0.0180 'International Tables Vol C Tables 4.2.6.8 and 6.1.1.4'
Br Br -0.6763 1.2805 'International Tables Vol C Tables 4.2.6.8 and 6.1.1.4'
H H 0.0000 0.0000 'International Tables Vol C Tables 4.2.6.8 and 6.1.1.4'
C C 0.0181 0.0091 'International Tables Vol C Tables 4.2.6.8 and 6.1.1.4'

loop_
_geom_angle_atom_site_label_1
_geom_angle_atom_site_label_2
_geom_angle_atom_site_label_3
_geom_angle
_geom_angle_site_symmetry_1
_geom_angle_site_symmetry_2
_geom_angle_site_symmetry_3
_geom_angle_publ_flag
C3 O1 C4 104.1(6) . . . yes
C13 O4 C14 116.2(7) . . . yes
C18 O6 C19 120.6(6) . . . yes
C11 N1 C12 121.0(7) . . . yes
C1 N2 C18 120.2(6) . . . yes
C11 N1 H1N 109(6) . . . no
C12 N1 H1N 130(6) . . . no
C18 N2 H2N 105(7) . . . no
C1 N2 H2N 132(7) . . . no
N2 C1 C4 108.3(6) . . . yes
N2 C1 C11 111.3(6) . . . yes
C2 C1 C4 102.1(6) . . . no
N2 C1 C2 114.8(6) . . . yes
C2 C1 C11 109.8(6) . . . no
C4 C1 C11 110.0(5) . . . no
C1 C2 C3 105.1(6) . . . no
O1 C3 C2 106.5(6) . . . yes
O1 C4 C5 109.1(6) . . . yes
C1 C4 C5 118.5(6) . . . no
O1 C4 C1 105.3(6) . . . yes
C6 C5 C10 120.8(7) . . . no
C4 C5 C6 118.5(7) . . . no
C4 C5 C10 120.7(7) . . . no
C5 C6 C7 121.0(8) . . . no
C6 C7 C8 118.3(8) . . . no
Br1 C8 C9 119.9(6) . . . yes
C7 C8 C9 121.6(7) . . . no
Br1 C8 C7 118.5(7) . . . yes
C8 C9 C10 119.0(8) . . . no
C5 C10 C9 119.2(8) . . . no
O2 C11 N1 122.8(8) . . . yes
O2 C11 C1 121.5(8) . . . yes
N1 C11 C1 115.8(7) . . . yes
N1 C12 C15 111.3(7) . . . yes
C13 C12 C15 111.5(7) . . . no
N1 C12 C13 110.8(7) . . . yes
O4 C13 C12 111.9(7) . . . yes
O3 C13 O4 124.1(8) . . . yes
O3 C13 C12 123.9(8) . . . yes
C12 C15 C17 110.5(7) . . . no
C16 C15 C17 112.1(7) . . . no
C12 C15 C16 114.0(7) . . . no
O5 C18 O6 127.2(8) . . . yes
O5 C18 N2 124.4(8) . . . yes
O6 C18 N2 108.3(7) . . . yes
C20 C19 C22 114.7(13) . . . no
C21 C19 C22 110.5(14) . . . no
C20 C19 C21 109.6(10) . . . no
O6 C19 C20 109.8(9) . . . yes
O6 C19 C21 103.4(7) . . . yes
O6 C19 C22 108.4(9) . . . yes
C1 C2 H2A 111.00 . . . no
C1 C2 H2B 111.00 . . . no
C3 C2 H2A 111.00 . . . no
C3 C2 H2B 111.00 . . . no
H2A C2 H2B 109.00 . . . no
O1 C3 H3A 110.00 . . . no
O1 C3 H3B 110.00 . . . no
C2 C3 H3A 110.00 . . . no
C2 C3 H3B 111.00 . . . no
H3A C3 H3B 109.00 . . . no
O1 C4 H4 108.00 . . . no
C1 C4 H4 108.00 . . . no
C5 C4 H4 108.00 . . . no
C5 C6 H6 120.00 . . . no
C7 C6 H6 119.00 . . . no
C6 C7 H7 121.00 . . . no
C8 C7 H7 121.00 . . . no
C8 C9 H9 121.00 . . . no
C10 C9 H9 120.00 . . . no
C5 C10 H10 120.00 . . . no
C9 C10 H10 120.00 . . . no
N1 C12 H12 108.00 . . . no
C13 C12 H12 108.00 . . . no
C15 C12 H12 108.00 . . . no
O4 C14 H14A 110.00 . . . no
O4 C14 H14B 110.00 . . . no
O4 C14 H14C 110.00 . . . no
H14A C14 H14B 109.00 . . . no
H14A C14 H14C 109.00 . . . no
H14B C14 H14C 109.00 . . . no
C12 C15 H15 107.00 . . . no
C16 C15 H15 107.00 . . . no
C17 C15 H15 107.00 . . . no
C15 C16 H16A 109.00 . . . no
C15 C16 H16B 110.00 . . . no
C15 C16 H16C 109.00 . . . no
H16A C16 H16B 109.00 . . . no
H16A C16 H16C 109.00 . . . no
H16B C16 H16C 109.00 . . . no
C15 C17 H17A 110.00 . . . no
C15 C17 H17B 109.00 . . . no
C15 C17 H17C 109.00 . . . no
H17A C17 H17B 110.00 . . . no
H17A C17 H17C 110.00 . . . no
H17B C17 H17C 109.00 . . . no
C19 C20 H20A 110.00 . . . no
C19 C20 H20B 109.00 . . . no
C19 C20 H20C 110.00 . . . no
H20A C20 H20B 109.00 . . . no
H20A C20 H20C 109.00 . . . no
H20B C20 H20C 109.00 . . . no
C19 C21 H21A 109.00 . . . no
C19 C21 H21B 109.00 . . . no
C19 C21 H21C 109.00 . . . no
H21A C21 H21B 109.00 . . . no
H21A C21 H21C 110.00 . . . no
H21B C21 H21C 109.00 . . . no
C19 C22 H22A 109.00 . . . no
C19 C22 H22B 109.00 . . . no
C19 C22 H22C 110.00 . . . no
H22A C22 H22B 109.00 . . . no
H22A C22 H22C 110.00 . . . no
H22B C22 H22C 109.00 . . . no

loop_
_geom_bond_atom_site_label_1
_geom_bond_atom_site_label_2
_geom_bond_distance
_geom_bond_site_symmetry_1
_geom_bond_site_symmetry_2
_geom_bond_publ_flag
Br1 C8 1.898(7) . . yes
O1 C3 1.444(10) . . yes
O1 C4 1.419(9) . . yes
O2 C11 1.220(10) . . yes
O3 C13 1.203(11) . . yes
O4 C13 1.333(11) . . yes
O4 C14 1.468(12) . . yes
O5 C18 1.182(10) . . yes
O6 C18 1.337(10) . . yes
O6 C19 1.470(9) . . yes
N1 C11 1.373(11) . . yes
N1 C12 1.468(11) . . yes
N2 C1 1.453(10) . . yes
N2 C18 1.385(11) . . yes
N1 H1N 0.92(9) . . no
N2 H2N 0.78(9) . . no
C1 C11 1.542(11) . . no
C1 C2 1.542(10) . . no
C1 C4 1.560(9) . . no
C2 C3 1.488(12) . . no
C4 C5 1.522(9) . . no
C5 C10 1.377(11) . . no
C5 C6 1.370(11) . . no
C6 C7 1.375(13) . . no
C7 C8 1.383(13) . . no
C8 C9 1.385(13) . . no
C9 C10 1.392(9) . . no
C12 C15 1.542(13) . . no
C12 C13 1.487(13) . . no
C15 C17 1.528(13) . . no
C15 C16 1.515(13) . . no
C19 C22 1.469(17) . . no
C19 C20 1.449(18) . . no
C19 C21 1.511(14) . . no
C2 H2A 0.9900 . . no
C2 H2B 0.9900 . . no
C3 H3A 0.9900 . . no
C3 H3B 0.9900 . . no
C4 H4 1.0000 . . no
C6 H6 0.9500 . . no
C7 H7 0.9500 . . no
C9 H9 0.9500 . . no
C10 H10 0.9500 . . no
C12 H12 1.0000 . . no
C14 H14A 0.9800 . . no
C14 H14B 0.9800 . . no
C14 H14C 0.9800 . . no
C15 H15 1.0000 . . no
C16 H16A 0.9800 . . no
C16 H16B 0.9800 . . no
C16 H16C 0.9800 . . no
C17 H17A 0.9800 . . no
C17 H17B 0.9800 . . no
C17 H17C 0.9800 . . no
C20 H20A 0.9800 . . no
C20 H20B 0.9800 . . no
C20 H20C 0.9800 . . no
C21 H21A 0.9800 . . no
C21 H21B 0.9800 . . no
C21 H21C 0.9800 . . no
C22 H22A 0.9800 . . no
C22 H22B 0.9800 . . no
C22 H22C 0.9800 . . no

loop_
_geom_contact_atom_site_label_1
_geom_contact_atom_site_label_2
_geom_contact_distance
_geom_contact_site_symmetry_1
_geom_contact_site_symmetry_2
_geom_contact_publ_flag
Br1 O3 3.342(6) . 3_545 no
Br1 H3A 3.1400 . 3_555 no
Br1 H17B 3.1700 . 3_545 no
O1 C7 3.381(10) . 3_455 no
O1 C9 3.375(10) . 3_555 no
O2 C15 3.338(11) . . no
O2 N2 2.927(9) . 1_455 no
O2 C10 3.246(9) . . no
O3 C17 3.134(11) . . no
O3 Br1 3.342(6) . 3_445 no
O4 N1 2.557(8) . . no
O4 C16 3.271(11) . . no
O5 C2 2.950(10) . . no
O5 C20 2.910(18) . . no
O5 C22 3.06(3) . . no
O5 C11 3.141(9) . . no
O5 C21 3.299(14) . 1_455 no
O1 H10 2.5200 . . no
O1 H9 2.5100 . 3_555 no
O2 H4 2.8900 . 1_455 no
O2 H10 2.8200 . . no
O2 H2N 2.16(9) . 1_455 no
O2 H2A 2.4000 . . no
O2 H6 2.7500 . 1_455 no
O2 H15 2.8100 . . no
O2 H12 2.5200 . . no
O3 H14C 2.6800 . 1_455 no
O3 H21A 2.6900 . 1_455 no
O3 H14B 2.6600 . . no
O3 H14A 2.6300 . . no
O3 H17B 2.5000 . . no
O4 H16A 2.8500 . . no
O4 H1N 2.38(9) . . no
O5 H2B 2.5700 . . no
O5 H20C 2.3300 . . no
O5 H21C 2.3300 . 1_455 no
O5 H22B 2.4600 . . no
O6 H12 2.6600 . 1_655 no
N1 O4 2.557(8) . . no
N1 N2 2.698(10) . . no
N1 C5 3.400(9) . . no
N1 C18 3.129(11) . . no
N2 O2 2.927(9) . 1_655 no
N2 N1 2.698(10) . . no
N1 H16B 2.8300 . . no
N2 H1N 2.19(8) . . no
C2 O5 2.950(10) . . no
C2 C20 3.578(18) . 4_555 no
C4 C9 3.553(11) . 3_555 no
C5 N1 3.400(9) . . no
C5 C9 3.557(11) . 3_555 no
C6 C10 3.484(12) . 3_555 no
C7 O1 3.381(10) . 3_555 no
C7 C17 3.590(13) . 1_655 no
C9 O1 3.375(10) . 3_455 no
C9 C4 3.553(11) . 3_455 no
C9 C5 3.557(11) . 3_455 no
C10 C6 3.484(12) . 3_455 no
C10 O2 3.246(9) . . no
C10 C11 3.185(9) . . no
C11 C10 3.185(9) . . no
C11 O5 3.141(9) . . no
C13 C21 3.541(16) . 1_455 no
C15 O2 3.338(11) . . no
C16 O4 3.271(11) . . no
C17 O3 3.134(11) . . no
C17 C7 3.590(13) . 1_455 no
C18 N1 3.129(11) . . no
C20 C2 3.578(18) . 4_545 no
C20 O5 2.910(18) . . no
C21 O5 3.299(14) . 1_655 no
C21 C13 3.541(16) . 1_655 no
C22 O5 3.06(3) . . no
C2 H20A 2.9800 . 4_555 no
C4 H9 2.9500 . 3_555 no
C6 H15 3.0000 . 1_655 no
C11 H10 3.0900 . . no
C11 H15 2.9200 . . no
C12 H21A 3.0800 . 1_455 no
C13 H17B 2.8100 . . no
C13 H16A 2.6500 . . no
C13 H21A 2.6400 . 1_455 no
C14 H22C 3.0800 . 4_645 no
C17 H16B 3.0300 . 1_455 no
C18 H1N 2.70(7) . . no
C18 H20C 2.7300 . . no
C18 H2B 2.7000 . . no
C18 H20B 3.0600 . . no
C18 H22B 2.6900 . . no
C20 H2A 3.0400 . 4_545 no
C21 H20C 3.0100 . 1_655 no
C22 H14C 3.0700 . 4_655 no
H1N O4 2.38(9) . . no
H1N N2 2.19(8) . . no
H1N C18 2.70(7) . . no
H1N H2N 2.58(12) . . no
H1N H17A 2.4900 . 1_655 no
H2A O2 2.4000 . . no
H2A C20 3.0400 . 4_555 no
H2A H20A 2.2700 . 4_555 no
H2B O5 2.5700 . . no
H2B C18 2.7000 . . no
H2B H21B 2.2700 . 4_655 no
H2N O2 2.16(9) . 1_655 no
H2N H1N 2.58(12) . . no
H2N H4 2.3400 . . no
H3A Br1 3.1400 . 3_455 no
H3B H4 2.5100 . . no
H4 O2 2.8900 . 1_655 no
H4 H2N 2.3400 . . no
H4 H3B 2.5100 . . no
H4 H6 2.3400 . . no
H6 O2 2.7500 . 1_655 no
H6 H4 2.3400 . . no
H6 H15 2.3100 . 1_655 no
H9 O1 2.5100 . 3_455 no
H9 C4 2.9500 . 3_455 no
H10 O1 2.5200 . . no
H10 O2 2.8200 . . no
H10 C11 3.0900 . . no
H12 O2 2.5200 . . no
H12 O6 2.6600 . 1_455 no
H12 H17A 2.4000 . . no
H14A O3 2.6300 . . no
H14B O3 2.6600 . . no
H14C O3 2.6800 . 1_655 no
H14C C22 3.0700 . 4_645 no
H15 O2 2.8100 . . no
H15 C6 3.0000 . 1_455 no
H15 C11 2.9200 . . no
H15 H6 2.3100 . 1_455 no
H16A O4 2.8500 . . no
H16A C13 2.6500 . . no
H16B N1 2.8300 . . no
H16B C17 3.0300 . 1_655 no
H16B H17A 2.5000 . 1_655 no
H16C H17C 2.4400 . . no
H16C H17C 2.5600 . 3_545 no
H17A H1N 2.4900 . 1_455 no
H17A H12 2.4000 . . no
H17A H16B 2.5000 . 1_455 no
H17B O3 2.5000 . . no
H17B C13 2.8100 . . no
H17B Br1 3.1700 . 3_445 no
H17C H16C 2.4400 . . no
H17C H16C 2.5600 . 3_445 no
H20A H21B 2.3800 . . no
H20A H22A 2.5600 . . no
H20A C2 2.9800 . 4_545 no
H20A H2A 2.2700 . 4_545 no
H20B C18 3.0600 . . no
H20B H21A 2.4600 . . no
H20C O5 2.3300 . . no
H20C C18 2.7300 . . no
H20C C21 3.0100 . 1_455 no
H20C H21C 2.4300 . 1_455 no
H20C H22B 2.4700 . . no
H21A O3 2.6900 . 1_655 no
H21A C12 3.0800 . 1_655 no
H21A C13 2.6400 . 1_655 no
H21A H20B 2.4600 . . no
H21B H20A 2.3800 . . no
H21B H22A 2.5900 . . no
H21B H2B 2.2700 . 4_645 no
H21C O5 2.3300 . 1_655 no
H21C H20C 2.4300 . 1_655 no
H21C H22C 2.3300 . . no
H22A H20A 2.5600 . . no
H22A H21B 2.5900 . . no
H22B O5 2.4600 . . no
H22B C18 2.6900 . . no
H22B H20C 2.4700 . . no
H22C H21C 2.3300 . . no
H22C C14 3.0800 . 4_655 no

loop_
_geom_hbond_atom_site_label_D
_geom_hbond_atom_site_label_H
_geom_hbond_atom_site_label_A
_geom_hbond_distance_DH
_geom_hbond_distance_HA
_geom_hbond_distance_DA
_geom_hbond_angle_DHA
_geom_hbond_site_symmetry_A
_geom_hbond_publ_flag
N1 H1N N2 0.92(9) 2.19(8) 2.698(10) 114(6) . yes
N2 H2N O2 0.78(9) 2.16(9) 2.927(9) 168(8) 1_655 yes
C2 H2A O2 0.9900 2.4000 2.826(9) 105.00 . yes
C2 H2B O5 0.9900 2.5700 2.950(10) 103.00 . yes
C9 H9 O1 0.9500 2.5100 3.375(10) 151.00 3_455 yes
C17 H17B O3 0.9800 2.5000 3.134(11) 122.00 . yes
C20 H20C O5 0.9800 2.3300 2.910(18) 117.00 . yes
C21 H21C O5 0.9800 2.3300 3.299(14) 170.00 1_655 yes
C22 H22B O5 0.9800 2.4600 3.06(3) 119.00 . yes

loop_
_geom_torsion_atom_site_label_1
_geom_torsion_atom_site_label_2
_geom_torsion_atom_site_label_3
_geom_torsion_atom_site_label_4
_geom_torsion
_geom_torsion_site_symmetry_1
_geom_torsion_site_symmetry_2
_geom_torsion_site_symmetry_3
_geom_torsion_site_symmetry_4
_geom_torsion_publ_flag
C3 O1 C4 C5 168.8(7) . . . . no
C4 O1 C3 C2 -40.3(9) . . . . no
C3 O1 C4 C1 40.6(8) . . . . no
C14 O4 C13 C12 -175.7(8) . . . . no
C14 O4 C13 O3 -0.5(13) . . . . no
C18 O6 C19 C20 59.6(12) . . . . no
C19 O6 C18 N2 178.3(7) . . . . no
C18 O6 C19 C22 -66.3(15) . . . . no
C18 O6 C19 C21 176.4(8) . . . . no
C19 O6 C18 O5 -4.3(13) . . . . no
C12 N1 C11 C1 174.8(6) . . . . no
C12 N1 C11 O2 -5.3(10) . . . . no
C11 N1 C12 C13 -151.0(7) . . . . no
C11 N1 C12 C15 84.3(8) . . . . no
C18 N2 C1 C4 167.4(7) . . . . no
C18 N2 C1 C11 -71.6(9) . . . . no
C18 N2 C1 C2 54.0(10) . . . . no
C1 N2 C18 O5 2.6(13) . . . . no
C1 N2 C18 O6 -179.9(7) . . . . no
N2 C1 C11 O2 162.5(6) . . . . no
C11 C1 C4 C5 -31.3(9) . . . . no
N2 C1 C2 C3 118.3(8) . . . . no
C4 C1 C2 C3 1.4(8) . . . . no
N2 C1 C11 N1 -17.6(8) . . . . no
C2 C1 C4 C5 -147.9(7) . . . . no
C11 C1 C4 O1 91.0(7) . . . . no
C4 C1 C11 N1 102.6(7) . . . . no
C4 C1 C11 O2 -77.4(8) . . . . no
C2 C1 C11 O2 34.2(8) . . . . no
C2 C1 C11 N1 -145.8(6) . . . . no
N2 C1 C4 C5 90.6(8) . . . . no
C2 C1 C4 O1 -25.5(7) . . . . no
C11 C1 C2 C3 -115.3(7) . . . . no
N2 C1 C4 O1 -147.1(6) . . . . no
C1 C2 C3 O1 22.9(10) . . . . no
C1 C4 C5 C10 85.2(9) . . . . no
O1 C4 C5 C6 144.9(7) . . . . no
C1 C4 C5 C6 -94.7(9) . . . . no
O1 C4 C5 C10 -35.2(9) . . . . no
C6 C5 C10 C9 1.6(11) . . . . no
C10 C5 C6 C7 -0.2(13) . . . . no
C4 C5 C10 C9 -178.3(7) . . . . no
C4 C5 C6 C7 179.7(8) . . . . no
C5 C6 C7 C8 -0.9(13) . . . . no
C6 C7 C8 Br1 -178.9(7) . . . . no
C6 C7 C8 C9 0.6(13) . . . . no
C7 C8 C9 C10 0.8(12) . . . . no
Br1 C8 C9 C10 -179.7(6) . . . . no
C8 C9 C10 C5 -1.9(11) . . . . no
C15 C12 C13 O3 -72.5(11) . . . . no
C15 C12 C13 O4 102.6(8) . . . . no
N1 C12 C15 C16 70.6(9) . . . . no
N1 C12 C15 C17 -162.0(7) . . . . no
C13 C12 C15 C16 -53.6(10) . . . . no
C13 C12 C15 C17 73.7(9) . . . . no
N1 C12 C13 O3 162.9(8) . . . . no
N1 C12 C13 O4 -22.0(10) . . . . no

loop_
_cod_related_entry_id
_cod_related_entry_database
_cod_related_entry_code
1 ChemSpider 30658940
